data_7245939
loop_
_publ_author_name
'Chulanova, Elena A.'
'Radiush, Ekaterina A.'
'Balmohammadi, Yaser'
'Beckmann, Jens'
'Grabowsky, Simon'
'Zibarev, Andrey V.'

_publ_section_title
;
 New charge-transfer complexes of 1,2,5-chalcogenadiazoles with
 tetrathiafulvalenes
;
_journal_issue 3
_journal_name_full CrystEngComm
_journal_page_first 391
_journal_page_last 402
_journal_paper_doi 10.1039/D2CE01385A
_journal_volume 25
_journal_year 2023
_chemical_formula_moiety '2(C4 N4 Te), C10 H8 S8'
_chemical_formula_sum 'C18 H8 N8 S8 Te2'
_chemical_formula_weight 848.00
_space_group_crystal_system triclinic
_space_group_IT_number 2
_space_group_name_Hall '-P 1'
_space_group_name_H-M_alt 'P -1'
_atom_sites_solution_hydrogens geom
_atom_sites_solution_primary dual
_audit_creation_date 2021-12-29
_audit_creation_method
;
Olex2 1.3
(compiled 2020.11.12 svn.r5f609507 for OlexSys, GUI svn.r6272)
;
_audit_update_record
;
2022-07-22 deposited with the CCDC.	2022-11-30 downloaded from the CCDC.
;
_cell_angle_alpha 74.6450(10)
_cell_angle_beta 85.362(2)
_cell_angle_gamma 69.6810(10)
_cell_formula_units_Z 1
_cell_length_a 7.5481(2)
_cell_length_b 7.7702(2)
_cell_length_c 12.5117(3)
_cell_measurement_reflns_used 9959
_cell_measurement_temperature 100(2)
_cell_measurement_theta_max 28.32
_cell_measurement_theta_min 2.88
_cell_volume 663.54(3)
_computing_molecular_graphics 'Olex2 1.3 (Dolomanov et al., 2009)'
_computing_publication_material 'Olex2 1.3 (Dolomanov et al., 2009)'
_computing_structure_refinement 'SHELXL 2018/3 (Sheldrick, 2015)'
_computing_structure_solution 'SHELXT 2018/2 (Sheldrick, 2018)'
_diffrn_ambient_temperature 100.01
_diffrn_measured_fraction_theta_full 1.000
_diffrn_measured_fraction_theta_max 0.998
_diffrn_measurement_device_type 'Bruker APEX-II CCD'
_diffrn_measurement_method '\f and \w scans'
_diffrn_radiation_type MoK\a
_diffrn_radiation_wavelength 0.71073
_diffrn_reflns_av_R_equivalents 0.0354
_diffrn_reflns_av_unetI/netI 0.0206
_diffrn_reflns_Laue_measured_fraction_full 1.000
_diffrn_reflns_Laue_measured_fraction_max 0.998
_diffrn_reflns_limit_h_max 10
_diffrn_reflns_limit_h_min -10
_diffrn_reflns_limit_k_max 10
_diffrn_reflns_limit_k_min -10
_diffrn_reflns_limit_l_max 16
_diffrn_reflns_limit_l_min -16
_diffrn_reflns_number 22597
_diffrn_reflns_point_group_measured_fraction_full 1.000
_diffrn_reflns_point_group_measured_fraction_max 0.998
_diffrn_reflns_theta_full 25.242
_diffrn_reflns_theta_max 28.335
_diffrn_reflns_theta_min 2.878
_diffrn_standards_number 0
_exptl_absorpt_coefficient_mu 2.855
_exptl_absorpt_correction_T_max 0.7457
_exptl_absorpt_correction_T_min 0.6157
_exptl_absorpt_correction_type multi-scan
_exptl_absorpt_process_details
;
SADABS-2016/2 (Bruker,2016/2) was used for absorption correction.
wR2(int) was 0.0767 before and 0.0476 after correction.
The Ratio of minimum to maximum transmission is 0.8257.
The \l/2 correction factor is Not present.
;
_exptl_crystal_colour black
_exptl_crystal_density_diffrn 2.122
_exptl_crystal_density_method 'not measured'
_exptl_crystal_description block
_exptl_crystal_F_000 404
_exptl_crystal_size_max 0.40
_exptl_crystal_size_mid 0.20
_exptl_crystal_size_min 0.15
_refine_diff_density_max 0.819
_refine_diff_density_min -0.783
_refine_diff_density_rms 0.110
_refine_ls_extinction_method none
_refine_ls_goodness_of_fit_ref 1.102
_refine_ls_hydrogen_treatment constr
_refine_ls_matrix_type full
_refine_ls_number_parameters 163
_refine_ls_number_reflns 3302
_refine_ls_number_restraints 0
_refine_ls_restrained_S_all 1.102
_refine_ls_R_factor_all 0.0248
_refine_ls_R_factor_gt 0.0195
_refine_ls_shift/su_max 0.001
_refine_ls_shift/su_mean 0.000
_refine_ls_structure_factor_coef Fsqd
_refine_ls_weighting_details 'w=1/[\s^2^(Fo^2^)+(0.0171P)^2^+0.5846P] where P=(Fo^2^+2Fc^2^)/3'
_refine_ls_weighting_scheme calc
_refine_ls_wR_factor_gt 0.0402
_refine_ls_wR_factor_ref 0.0417
_reflns_Friedel_coverage 0.000
_reflns_number_gt 2981
_reflns_number_total 3302
_reflns_threshold_expression 'I > 2\s(I)'
_cod_data_source_file d2ce01385a2.cif
_cod_data_source_block chulanovae180118_0m
_cod_depositor_comments 'Adding full bibliography for 7245938--7245942.cif.'
_cod_database_code 7245939
_shelx_shelxl_version_number 2018/3
_shelx_space_group_comment
;
The symmetry employed for this shelxl refinement is uniquely defined
by the following loop, which should always be used as a source of
symmetry information in preference to the above space-group names.
They are only intended as comments.
;
_olex2_refinement_description
;
1. Fixed Uiso
 At 1.2 times of:
  All C(H,H) groups
2.a Secondary CH2 refined with riding coordinates:
 C9(H9A,H9B), C8(H8A,H8B)
;
_olex2_submission_special_instructions 'No special instructions were received'

loop_
_space_group_symop_operation_xyz
'x, y, z'
'-x, -y, -z'

loop_
_atom_site_label
_atom_site_type_symbol
_atom_site_fract_x
_atom_site_fract_y
_atom_site_fract_z
_atom_site_U_iso_or_equiv
_atom_site_adp_type
_atom_site_occupancy
_atom_site_site_symmetry_order
_atom_site_calc_flag
_atom_site_refinement_flags_posn
_atom_site_refinement_flags_adp
_atom_site_refinement_flags_occupancy
_atom_site_disorder_assembly
_atom_site_disorder_group
Te1 Te 0.48922(2) 1.26317(2) -0.02405(2) 0.00965(4) Uani 1 1 d . . . . .
S2 S 1.00004(7) 0.24556(7) 0.95515(4) 0.01103(10) Uani 1 1 d . . . . .
S1 S 0.92592(8) 0.64220(7) 0.82534(4) 0.01279(11) Uani 1 1 d . . . . .
S4 S 0.91599(8) 0.11182(7) 0.77274(4) 0.01480(11) Uani 1 1 d . . . . .
S3 S 0.82742(9) 0.58696(8) 0.61755(4) 0.01670(12) Uani 1 1 d . . . . .
N2 N 0.5367(2) 1.0220(2) 0.09707(14) 0.0109(3) Uani 1 1 d . . . . .
N1 N 0.5486(3) 1.3625(2) 0.09787(14) 0.0111(3) Uani 1 1 d . . . . .
C5 C 0.9835(3) 0.4773(3) 0.95419(17) 0.0105(4) Uani 1 1 d . . . . .
C2 C 0.5787(3) 1.0461(3) 0.18981(17) 0.0104(4) Uani 1 1 d . . . . .
C1 C 0.5893(3) 1.2292(3) 0.18946(17) 0.0111(4) Uani 1 1 d . . . . .
C7 C 0.9322(3) 0.3037(3) 0.81492(16) 0.0110(4) Uani 1 1 d . . . . .
N3 N 0.7052(3) 1.2727(3) 0.36637(17) 0.0245(5) Uani 1 1 d . . . . .
C6 C 0.8995(3) 0.4832(3) 0.75609(17) 0.0118(4) Uani 1 1 d . . . . .
C3 C 0.6503(3) 1.2578(3) 0.28807(18) 0.0142(4) Uani 1 1 d . . . . .
N4 N 0.6365(3) 0.7730(3) 0.36871(17) 0.0255(5) Uani 1 1 d . . . . .
C4 C 0.6128(3) 0.8926(3) 0.28938(18) 0.0150(4) Uani 1 1 d . . . . .
C9 C 0.8881(3) 0.2100(3) 0.62395(17) 0.0158(4) Uani 1 1 d . . . . .
H9A H 1.011966 0.212241 0.592083 0.019 Uiso 1 1 calc R U . . .
H9B H 0.848203 0.125965 0.591432 0.019 Uiso 1 1 calc R U . . .
C8 C 0.7446(3) 0.4096(3) 0.59144(18) 0.0165(4) Uani 1 1 d . . . . .
H8A H 0.627113 0.412017 0.633349 0.020 Uiso 1 1 calc R U . . .
H8B H 0.713549 0.442119 0.511582 0.020 Uiso 1 1 calc R U . . .

loop_
_atom_site_aniso_label
_atom_site_aniso_U_11
_atom_site_aniso_U_22
_atom_site_aniso_U_33
_atom_site_aniso_U_23
_atom_site_aniso_U_13
_atom_site_aniso_U_12
Te1 0.01108(7) 0.00942(7) 0.00884(7) -0.00235(5) -0.00188(5) -0.00347(5)
S2 0.0154(3) 0.0096(2) 0.0087(2) -0.00233(18) -0.00336(19) -0.0043(2)
S1 0.0205(3) 0.0103(2) 0.0098(2) -0.00300(18) -0.0021(2) -0.0071(2)
S4 0.0269(3) 0.0106(2) 0.0095(2) -0.00295(19) -0.0025(2) -0.0087(2)
S3 0.0305(3) 0.0136(2) 0.0088(2) 0.00004(19) -0.0052(2) -0.0117(2)
N2 0.0112(9) 0.0089(8) 0.0119(8) -0.0025(7) -0.0022(7) -0.0022(7)
N1 0.0132(9) 0.0106(8) 0.0115(8) -0.0052(7) -0.0003(7) -0.0045(7)
C5 0.0089(10) 0.0109(9) 0.0124(10) -0.0049(8) -0.0019(8) -0.0022(8)
C2 0.0102(10) 0.0093(9) 0.0114(9) -0.0021(8) -0.0013(8) -0.0030(8)
C1 0.0113(10) 0.0113(9) 0.0119(9) -0.0054(8) -0.0002(8) -0.0035(8)
C7 0.0157(10) 0.0121(9) 0.0066(9) -0.0038(7) -0.0010(8) -0.0053(8)
N3 0.0285(12) 0.0311(12) 0.0194(10) -0.0129(9) -0.0020(9) -0.0115(10)
C6 0.0161(11) 0.0129(10) 0.0094(9) -0.0050(8) -0.0001(8) -0.0067(8)
C3 0.0163(11) 0.0123(10) 0.0150(10) -0.0050(8) -0.0001(8) -0.0049(9)
N4 0.0324(12) 0.0221(11) 0.0207(10) 0.0040(9) -0.0075(9) -0.0131(10)
C4 0.0185(11) 0.0136(10) 0.0150(10) -0.0037(8) -0.0026(8) -0.0074(9)
C9 0.0266(12) 0.0148(10) 0.0076(9) -0.0026(8) -0.0031(8) -0.0086(9)
C8 0.0246(12) 0.0151(10) 0.0132(10) -0.0040(8) -0.0059(9) -0.0092(9)

loop_
_atom_type_symbol
_atom_type_description
_atom_type_scat_dispersion_real
_atom_type_scat_dispersion_imag
_atom_type_scat_source
C C 0.0033 0.0016 'International Tables Vol C Tables 4.2.6.8 and 6.1.1.4'
H H 0.0000 0.0000 'International Tables Vol C Tables 4.2.6.8 and 6.1.1.4'
N N 0.0061 0.0033 'International Tables Vol C Tables 4.2.6.8 and 6.1.1.4'
S S 0.1246 0.1234 'International Tables Vol C Tables 4.2.6.8 and 6.1.1.4'
Te Te -0.5308 1.6751 'International Tables Vol C Tables 4.2.6.8 and 6.1.1.4'

loop_
_geom_angle_atom_site_label_1
_geom_angle_atom_site_label_2
_geom_angle_atom_site_label_3
_geom_angle
_geom_angle_site_symmetry_1
_geom_angle_site_symmetry_3
_geom_angle_publ_flag
N2 Te1 N1 83.20(7) . . ?
C5 S2 C7 94.84(10) . . ?
C5 S1 C6 95.38(9) . . ?
C7 S4 C9 100.93(10) . . ?
C6 S3 C8 99.92(10) . . ?
C2 N2 Te1 110.29(13) . . ?
C1 N1 Te1 110.07(13) . . ?
S1 C5 S2 114.94(11) . . ?
C5 C5 S2 122.2(2) 2_767 . ?
C5 C5 S1 122.8(2) 2_767 . ?
N2 C2 C1 118.17(18) . . ?
N2 C2 C4 119.92(18) . . ?
C4 C2 C1 121.91(18) . . ?
N1 C1 C2 118.21(18) . . ?
N1 C1 C3 121.61(18) . . ?
C3 C1 C2 120.14(18) . . ?
S4 C7 S2 113.47(11) . . ?
C6 C7 S2 117.49(15) . . ?
C6 C7 S4 129.04(16) . . ?
S3 C6 S1 113.80(12) . . ?
C7 C6 S1 117.25(16) . . ?
C7 C6 S3 128.94(16) . . ?
N3 C3 C1 176.8(2) . . ?
N4 C4 C2 178.7(3) . . ?
S4 C9 H9A 108.9 . . ?
S4 C9 H9B 108.9 . . ?
H9A C9 H9B 107.7 . . ?
C8 C9 S4 113.29(15) . . ?
C8 C9 H9A 108.9 . . ?
C8 C9 H9B 108.9 . . ?
S3 C8 H8A 108.9 . . ?
S3 C8 H8B 108.9 . . ?
C9 C8 S3 113.16(15) . . ?
C9 C8 H8A 108.9 . . ?
C9 C8 H8B 108.9 . . ?
H8A C8 H8B 107.8 . . ?

loop_
_geom_bond_atom_site_label_1
_geom_bond_atom_site_label_2
_geom_bond_distance
_geom_bond_site_symmetry_2
_geom_bond_publ_flag
Te1 N2 2.0134(17) . ?
Te1 N1 2.0243(17) . ?
S2 C5 1.758(2) . ?
S2 C7 1.763(2) . ?
S1 C5 1.750(2) . ?
S1 C6 1.756(2) . ?
S4 C7 1.752(2) . ?
S4 C9 1.814(2) . ?
S3 C6 1.749(2) . ?
S3 C8 1.808(2) . ?
N2 C2 1.303(3) . ?
N1 C1 1.299(3) . ?
C5 C5 1.350(4) 2_767 ?
C2 C1 1.451(3) . ?
C2 C4 1.447(3) . ?
C1 C3 1.447(3) . ?
C7 C6 1.340(3) . ?
N3 C3 1.141(3) . ?
N4 C4 1.143(3) . ?
C9 H9A 0.9900 . ?
C9 H9B 0.9900 . ?
C9 C8 1.521(3) . ?
C8 H8A 0.9900 . ?
C8 H8B 0.9900 . ?

loop_
_geom_torsion_atom_site_label_1
_geom_torsion_atom_site_label_2
_geom_torsion_atom_site_label_3
_geom_torsion_atom_site_label_4
_geom_torsion
_geom_torsion_site_symmetry_1
_geom_torsion_site_symmetry_2
_geom_torsion_site_symmetry_3
_geom_torsion_site_symmetry_4
_geom_torsion_publ_flag
Te1 N2 C2 C1 -1.7(2) . . . . ?
Te1 N2 C2 C4 178.08(16) . . . . ?
Te1 N1 C1 C2 -2.2(2) . . . . ?
Te1 N1 C1 C3 175.56(16) . . . . ?
S2 C7 C6 S1 -0.5(3) . . . . ?
S2 C7 C6 S3 -178.91(13) . . . . ?
S4 C7 C6 S1 179.08(13) . . . . ?
S4 C7 C6 S3 0.7(3) . . . . ?
S4 C9 C8 S3 72.21(19) . . . . ?
N2 C2 C1 N1 2.8(3) . . . . ?
N2 C2 C1 C3 -175.0(2) . . . . ?
C5 S2 C7 S4 -177.44(12) . . . . ?
C5 S2 C7 C6 2.2(2) . . . . ?
C5 S1 C6 S3 177.15(12) . . . . ?
C5 S1 C6 C7 -1.5(2) . . . . ?
C7 S2 C5 S1 -3.15(14) . . . . ?
C7 S2 C5 C5 178.1(3) . . . 2_767 ?
C7 S4 C9 C8 -45.82(18) . . . . ?
C6 S1 C5 S2 2.97(14) . . . . ?
C6 S1 C5 C5 -178.3(3) . . . 2_767 ?
C6 S3 C8 C9 -51.49(18) . . . . ?
C4 C2 C1 N1 -177.0(2) . . . . ?
C4 C2 C1 C3 5.2(3) . . . . ?
C9 S4 C7 S2 -170.02(12) . . . . ?
C9 S4 C7 C6 10.4(2) . . . . ?
C8 S3 C6 S1 -162.36(13) . . . . ?
C8 S3 C6 C7 16.1(2) . . . . ?
